data_2217579
loop_
_publ_author_name
'Tatar Y\?ild\?ir\?im, Leyla'
' Atakol, Orhan'

_publ_section_title
Di-\m~2~-acetato-1:2\k^2^<i>O</i>:<i>O</i>';2:3\k^2^<i>O</i>:<i>O</i>'-bis(<i>N</i>,<i>N</i>'-dimethylformamide)-1\k<i>O</i>,3\k<i>O</i>-bis{\m~2~-2,2'-[propane-1,3-diylbis(iminomethylene)]diphenolato-1\k^4^<i>O</i>,<i>N</i>,<i>N</i>',<i>O</i>':2\k^2^<i>O</i>,<i>O</i>';2\k^2^<i>O</i>,<i>O</i>':3\k^4^<i>O</i>,<i>N</i>,<i>N</i>',<i>O</i>'-1,3-dinickel(II)-2-cadmium(II)
_journal_coeditor_code LH2581
_journal_issue 2
_journal_name_full 'Acta Crystallographica, Section E'
_journal_page_first m291
_journal_page_last m292
_journal_paper_doi 10.1107/S1600536807067724
_journal_volume 64
_journal_year 2008
_chemical_formula_iupac '[Ni2 Cd (C17 H16 N2 O2)2 (C2 H3 O2)2 (C3 H7 N O)2]'
_chemical_formula_moiety 'C44 H60 Cd1 N6 Ni2 O10'
_chemical_formula_sum 'C44 H60 Cd N6 Ni2 O10'
_chemical_formula_weight 1062.77
_chemical_name_systematic
;
Di-\m~2~-acetato-1:2\k^2^O:O';2:3\k^2^O:O'-bis(N,N'-dimethylformamide)-
1\kO,3\kO-bis{\m~2~-2,2'-[propane-1,3-diylbis(iminomethylene)]diphenolato-
1\k^4^O,N,N',O':2\k^2^O,O';2\k^2^O,O':3\k^4^O,N,N',O'-1,3-dinickel(II)-
2-cadmium(II)
;
_space_group_IT_number 14
_symmetry_cell_setting monoclinic
_symmetry_space_group_name_Hall '-P 2yn'
_symmetry_space_group_name_H-M 'P 1 21/n 1'
_atom_sites_solution_hydrogens geomtr
_atom_sites_solution_primary direct
_atom_sites_solution_secondary difmap
_audit_creation_method SHELXL-97
_cell_angle_alpha 90
_cell_angle_beta 92.12(2)
_cell_angle_gamma 90
_cell_formula_units_Z 2
_cell_length_a 10.285(3)
_cell_length_b 18.040(5)
_cell_length_c 12.590(3)
_cell_measurement_reflns_used 15
_cell_measurement_temperature 295(2)
_cell_measurement_theta_max 11.06
_cell_measurement_theta_min 9.96
_cell_volume 2334.4(11)
_computing_cell_refinement 'CAD-4 EXPRESS (Enraf--Nonius, 1994)'
_computing_data_collection 'CAD-4 EXPRESS (Enraf--Nonius, 1994)'
_computing_data_reduction 'XCAD4 (Harms & Wocadlo, 1995)'
_computing_molecular_graphics 'ORTEP-3 for Windows (Farrugia, 1997)'
_computing_publication_material 'WinGX (Farrugia, 1999)'
_computing_structure_refinement 'SHELXL97 (Sheldrick, 1997)'
_computing_structure_solution 'SHELXS97 (Sheldrick, 1997)'
_diffrn_measured_fraction_theta_full 0.874
_diffrn_measured_fraction_theta_max 0.874
_diffrn_measurement_device '\k-geometry diffractometer'
_diffrn_measurement_device_type 'Enraf--Nonius TurboCAD-4'
_diffrn_measurement_method 'non-profiled \w'
_diffrn_radiation_type MoK\a
_diffrn_radiation_wavelength 0.71073
_diffrn_reflns_av_R_equivalents 0.0758
_diffrn_reflns_limit_h_max 12
_diffrn_reflns_limit_h_min 0
_diffrn_reflns_limit_k_max 21
_diffrn_reflns_limit_k_min 0
_diffrn_reflns_limit_l_max 12
_diffrn_reflns_limit_l_min -14
_diffrn_reflns_number 3960
_diffrn_reflns_theta_full 25.05
_diffrn_reflns_theta_max 25.05
_diffrn_reflns_theta_min 2.51
_diffrn_standards_decay_% 1
_diffrn_standards_interval_time 120
_diffrn_standards_number 3
_exptl_absorpt_coefficient_mu 1.311
_exptl_absorpt_correction_T_max 0.877
_exptl_absorpt_correction_T_min 0.854
_exptl_absorpt_correction_type psi-scan
_exptl_absorpt_process_details '(North <i>et al.</i>,  1968)'
_exptl_crystal_colour blue
_exptl_crystal_density_diffrn 1.512
_exptl_crystal_density_method 'not measured'
_exptl_crystal_description prism
_exptl_crystal_F_000 1100
_exptl_crystal_size_max 0.4
_exptl_crystal_size_mid 0.1
_exptl_crystal_size_min 0.1
_refine_diff_density_max 0.882
_refine_diff_density_min -1.514
_refine_ls_extinction_method none
_refine_ls_goodness_of_fit_ref 1.024
_refine_ls_hydrogen_treatment noref
_refine_ls_matrix_type full
_refine_ls_number_parameters 287
_refine_ls_number_reflns 3612
_refine_ls_number_restraints 0
_refine_ls_restrained_S_all 1.024
_refine_ls_R_factor_gt 0.0715
_refine_ls_shift/su_max 0
_refine_ls_structure_factor_coef Fsqd
_refine_ls_weighting_details 'calc w=1/[\s^2^(Fo^2^)+(0.1184P)^2^+12.1765P] where P=(Fo^2^+2Fc^2^)/3'
_refine_ls_weighting_scheme calc
_refine_ls_wR_factor_ref 0.2394
_reflns_number_gt 1997
_reflns_number_total 3612
_reflns_threshold_expression I>2\s(I)
_cod_data_source_file lh2581.cif
_cod_data_source_block I
_cod_original_sg_symbol_H-M 'P 21/n'
_cod_database_code 2217579

loop_
_symmetry_equiv_pos_as_xyz
'x, y, z'
'-x+1/2, y+1/2, -z+1/2'
'-x, -y, -z'
'x-1/2, -y-1/2, z-1/2'

loop_
_atom_site_type_symbol
_atom_site_label
_atom_site_fract_x
_atom_site_fract_y
_atom_site_fract_z
_atom_site_U_iso_or_equiv
_atom_site_adp_type
_atom_site_calc_flag
_atom_site_refinement_flags
_atom_site_occupancy
Cd Cd 0 0 0 0.0489(4) Uani d S 1
Ni Ni 0.03480(12) 0.14386(8) -0.13762(11) 0.0301(4) Uani d . 1
O O5 -0.1184(7) 0.1304(4) -0.2605(6) 0.0409(19) Uani d . 1
O O2 -0.0909(6) 0.1061(4) -0.0260(6) 0.0368(18) Uani d . 1
O O1 0.0874(7) 0.0355(4) -0.1446(6) 0.0383(18) Uani d . 1
N N2 -0.0396(9) 0.2521(5) -0.1294(7) 0.038(2) Uani d . 1
H H2N -0.0967 0.2576 -0.1858 0.045 Uiso calc R 1
N N1 0.1589(9) 0.1727(6) -0.2591(8) 0.044(3) Uani d . 1
H H1N 0.1088 0.1762 -0.32 0.053 Uiso calc R 1
C C12 -0.2316(10) 0.2091(7) -0.0309(9) 0.041(3) Uani d . 1
C C11 -0.1159(10) 0.2610(6) -0.0316(10) 0.041(3) Uani d . 1
H H11A -0.1463 0.3118 -0.0272 0.05 Uiso calc R 1
H H11B -0.0598 0.2514 0.0304 0.05 Uiso calc R 1
C C1 0.1117(10) 0.0039(7) -0.2371(10) 0.041(3) Uani d . 1
C C17 -0.2108(10) 0.1325(6) -0.0246(8) 0.035(3) Uani d . 1
N N3 -0.3098(9) 0.0735(5) -0.2942(8) 0.044(3) Uani d . 1
C C16 -0.3197(10) 0.0877(7) -0.0137(10) 0.044(3) Uani d . 1
H H16 -0.3081 0.037 -0.0039 0.053 Uiso calc R 1
C C8 0.2249(11) 0.2441(8) -0.2442(11) 0.055(4) Uani d . 1
H H8A 0.2818 0.2522 -0.3028 0.065 Uiso calc R 1
H H8B 0.2786 0.2422 -0.1793 0.065 Uiso calc R 1
C C6 0.1915(11) 0.0396(8) -0.3095(10) 0.053(3) Uani d . 1
C C20 -0.1877(10) 0.0758(7) -0.2586(9) 0.043(3) Uani d . 1
H H20 -0.1519 0.0326 -0.2298 0.051 Uiso calc R 1
C C10 0.0577(11) 0.3126(6) -0.1368(10) 0.047(3) Uani d . 1
H H10A 0.1193 0.3093 -0.0768 0.056 Uiso calc R 1
H H10B 0.0136 0.36 -0.1326 0.056 Uiso calc R 1
C C5 0.2079(15) 0.0093(10) -0.4079(12) 0.077(5) Uani d . 1
H H5 0.2562 0.0355 -0.4563 0.092 Uiso calc R 1
C C2 0.0636(12) -0.0651(8) -0.2658(11) 0.059(4) Uani d . 1
H H2 0.0165 -0.092 -0.2172 0.071 Uiso calc R 1
C C9 0.1305(11) 0.3096(7) -0.2378(11) 0.051(4) Uani d . 1
H H9A 0.1791 0.3553 -0.2448 0.061 Uiso calc R 1
H H9B 0.0681 0.3068 -0.2974 0.061 Uiso calc R 1
C C15 -0.4443(11) 0.1161(8) -0.0171(10) 0.054(3) Uani d . 1
H H15 -0.5152 0.0844 -0.0121 0.064 Uiso calc R 1
C C21 -0.3905(14) 0.0079(8) -0.2850(14) 0.085(6) Uani d . 1
H H21A -0.4761 0.018 -0.3146 0.128 Uiso calc R 1
H H21B -0.3963 -0.0052 -0.2114 0.128 Uiso calc R 1
H H21C -0.3526 -0.0324 -0.3228 0.128 Uiso calc R 1
C C22 -0.3729(13) 0.1390(8) -0.3350(13) 0.072(5) Uani d . 1
H H22A -0.4613 0.1276 -0.3561 0.108 Uiso calc R 1
H H22B -0.3278 0.1568 -0.3953 0.108 Uiso calc R 1
H H22C -0.372 0.1765 -0.2808 0.108 Uiso calc R 1
C C13 -0.3563(11) 0.2387(8) -0.0343(9) 0.049(3) Uani d . 1
H H13 -0.369 0.2896 -0.0408 0.058 Uiso calc R 1
O O4 0.1691(7) 0.1684(4) -0.0189(6) 0.0365(18) Uani d . 1
O O3 0.1560(7) 0.0659(4) 0.0804(6) 0.0378(18) Uani d . 1
C C18 0.1911(9) 0.1297(7) 0.0620(9) 0.035(3) Uani d . 1
C C14 -0.4637(12) 0.1902(9) -0.0278(10) 0.061(4) Uani d . 1
H H14 -0.5479 0.2091 -0.0308 0.074 Uiso calc R 1
C C3 0.0837(15) -0.0952(10) -0.3644(15) 0.083(6) Uani d . 1
H H3 0.0483 -0.1412 -0.3821 0.1 Uiso calc R 1
C C4 0.157(2) -0.0572(12) -0.4381(14) 0.093(6) Uani d . 1
H H4 0.1702 -0.0767 -0.5052 0.112 Uiso calc R 1
C C7 0.2531(12) 0.1124(8) -0.2753(11) 0.060(4) Uani d . 1
H H7A 0.3033 0.1046 -0.2095 0.071 Uiso calc R 1
H H7B 0.3129 0.1279 -0.3288 0.071 Uiso calc R 1
C C19 0.2689(12) 0.1683(7) 0.1523(10) 0.053(3) Uani d . 1
H H19A 0.2146 0.1748 0.212 0.079 Uiso calc R 1
H H19B 0.298 0.2158 0.1283 0.079 Uiso calc R 1
H H19C 0.3428 0.1384 0.173 0.079 Uiso calc R 1

loop_
_atom_site_aniso_label
_atom_site_aniso_U_11
_atom_site_aniso_U_22
_atom_site_aniso_U_33
_atom_site_aniso_U_12
_atom_site_aniso_U_13
_atom_site_aniso_U_23
Cd 0.0419(7) 0.0521(8) 0.0523(10) -0.0009(6) -0.0042(6) 0.0037(7)
Ni 0.0200(6) 0.0433(8) 0.0269(8) -0.0003(6) -0.0022(5) 0.0011(6)
O5 0.034(4) 0.050(5) 0.037(5) -0.005(4) -0.010(3) -0.002(4)
O2 0.022(4) 0.047(5) 0.042(5) 0.001(3) 0.002(3) 0.001(4)
O1 0.033(4) 0.044(5) 0.038(5) 0.000(3) 0.002(3) -0.005(4)
N2 0.039(5) 0.046(6) 0.029(6) -0.002(4) -0.003(4) 0.002(4)
N1 0.036(5) 0.060(7) 0.037(7) -0.004(5) 0.003(4) 0.010(5)
C12 0.030(6) 0.057(8) 0.036(8) 0.010(6) 0.003(5) -0.002(6)
C11 0.036(6) 0.043(7) 0.044(8) 0.013(5) -0.007(5) 0.001(6)
C1 0.025(5) 0.052(7) 0.044(8) 0.014(6) 0.001(5) -0.009(6)
C17 0.035(6) 0.050(7) 0.020(6) 0.001(5) -0.003(4) -0.006(5)
N3 0.037(5) 0.053(6) 0.043(7) -0.011(5) -0.015(4) 0.011(5)
C16 0.028(6) 0.057(8) 0.048(8) -0.013(5) 0.005(5) -0.008(6)
C8 0.030(7) 0.085(10) 0.048(9) -0.004(7) 0.002(6) 0.012(7)
C6 0.037(7) 0.077(10) 0.043(9) 0.016(7) -0.003(6) -0.011(7)
C20 0.033(6) 0.052(8) 0.040(8) 0.014(6) -0.023(5) -0.007(6)
C10 0.052(8) 0.041(7) 0.046(9) -0.007(6) -0.003(6) 0.004(6)
C5 0.080(11) 0.111(15) 0.042(10) 0.042(10) 0.025(8) -0.008(9)
C2 0.046(7) 0.070(10) 0.061(10) 0.016(7) 0.014(6) -0.013(8)
C9 0.041(7) 0.049(8) 0.061(9) -0.023(6) -0.017(6) 0.029(7)
C15 0.030(6) 0.082(10) 0.050(9) -0.011(7) 0.003(6) -0.001(7)
C21 0.074(10) 0.069(10) 0.110(15) -0.031(8) -0.045(10) 0.018(9)
C22 0.046(8) 0.065(10) 0.103(13) -0.009(7) -0.028(8) 0.036(9)
C13 0.039(7) 0.070(9) 0.037(8) 0.019(6) -0.001(5) 0.005(6)
O4 0.033(4) 0.049(5) 0.028(5) -0.005(3) -0.010(3) 0.007(4)
O3 0.039(4) 0.041(5) 0.033(5) -0.001(4) -0.007(3) 0.006(3)
C18 0.020(5) 0.054(8) 0.031(8) 0.009(5) -0.006(4) -0.010(6)
C14 0.028(7) 0.113(14) 0.043(9) 0.017(8) -0.003(5) 0.000(8)
C3 0.055(10) 0.109(14) 0.084(14) 0.037(9) -0.017(9) -0.055(11)
C4 0.111(15) 0.121(17) 0.048(12) 0.057(13) -0.005(10) -0.040(11)
C7 0.030(7) 0.092(11) 0.058(10) 0.012(7) 0.016(6) 0.013(8)
C19 0.053(8) 0.058(8) 0.044(9) -0.004(6) -0.018(6) 0.004(6)

loop_
_atom_type_symbol
_atom_type_description
_atom_type_scat_dispersion_real
_atom_type_scat_dispersion_imag
_atom_type_scat_source
C C 0.0033 0.0016 'International Tables Vol C Tables 4.2.6.8 and 6.1.1.4'
H H 0 0 'International Tables Vol C Tables 4.2.6.8 and 6.1.1.4'
Cd Cd -0.8075 1.2024 'International Tables Vol C Tables 4.2.6.8 and 6.1.1.4'
N N 0.0061 0.0033 'International Tables Vol C Tables 4.2.6.8 and 6.1.1.4'
Ni Ni 0.3393 1.1124 'International Tables Vol C Tables 4.2.6.8 and 6.1.1.4'
O O 0.0106 0.006 'International Tables Vol C Tables 4.2.6.8 and 6.1.1.4'

loop_
_geom_angle_atom_site_label_1
_geom_angle_atom_site_label_2
_geom_angle_atom_site_label_3
_geom_angle_site_symmetry_1
_geom_angle_site_symmetry_3
_geom_angle
_geom_angle_publ_flag
O1 Cd O2 . . 78.4(3) no
O1 Cd O2 . 3 101.6(3) no
O1 Cd O3 . . 84.8(3) no
O2 Cd O3 . . 83.9(3) no
O1 Ni O2 . . 83.5(3) no
O1 Ni O4 . . 93.8(3) no
O1 Ni N1 . . 92.1(3) no
O1 Ni O5 . . 92.8(3) no
O2 Ni N2 . . 92.0(3) no
O2 Ni O5 . . 89.6(3) no
O4 Ni O2 . . 89.8(3) no
O4 Ni N1 . . 93.8(3) no
O4 Ni N2 . . 90.0(3) no
N1 Ni N2 . . 92.2(4) no
N1 Ni O5 . . 87.3(3) no
N2 Ni O5 . . 83.3(3) no
Ni O1 Cd . . 97.4(3) no
Ni O2 Cd . . 96.8(3) no
O2 Cd O2 . 3 180.0(4) ?
O1 Cd O2 3 . 101.6(3) ?
O2 Cd O1 3 3 78.4(3) ?
O1 Cd O1 3 . 180.0(5) ?
O2 Cd O3 . 3 96.1(3) ?
O2 Cd O3 3 3 83.9(3) ?
O1 Cd O3 3 3 84.8(3) ?
O1 Cd O3 . 3 95.2(3) ?
O2 Cd O3 3 . 96.1(3) ?
O1 Cd O3 3 . 95.2(3) ?
O3 Cd O3 3 . 180.0(6) ?
O2 Cd Ni . . 40.53(19) ?
O2 Cd Ni 3 . 139.47(19) ?
O1 Cd Ni 3 . 140.2(2) ?
O1 Cd Ni . . 39.8(2) ?
O3 Cd Ni 3 . 106.67(19) ?
O3 Cd Ni . . 73.33(19) ?
O2 Cd Ni . 3 139.47(19) ?
O2 Cd Ni 3 3 40.53(19) ?
O1 Cd Ni 3 3 39.8(2) ?
O1 Cd Ni . 3 140.2(2) ?
O3 Cd Ni 3 3 73.33(19) ?
O3 Cd Ni . 3 106.67(19) ?
Ni Cd Ni . 3 180 ?
O2 Ni N1 . . 174.5(4) ?
O1 Ni N2 . . 174.1(3) ?
O4 Ni O5 . . 173.3(3) ?
O1 Ni Cd . . 42.8(2) ?
O4 Ni Cd . . 82.2(2) ?
O2 Ni Cd . . 42.7(2) ?
N1 Ni Cd . . 133.7(3) ?
N2 Ni Cd . . 133.6(3) ?
O5 Ni Cd . . 101.8(2) ?
C20 O5 Ni . . 118.9(7) ?
C17 O2 Ni . . 119.9(7) ?
C17 O2 Cd . . 136.0(7) ?
C1 O1 Ni . . 120.7(7) ?
C1 O1 Cd . . 135.3(7) ?
C10 N2 C11 . . 110.4(9) ?
C10 N2 Ni . . 115.6(7) ?
C11 N2 Ni . . 110.1(7) ?
C10 N2 H2N . . 106.7 ?
C11 N2 H2N . . 106.7 ?
Ni N2 H2N . . 106.7 ?
C8 N1 C7 . . 111.3(9) ?
C8 N1 Ni . . 114.6(7) ?
C7 N1 Ni . . 109.8(7) ?
C8 N1 H1N . . 106.9 ?
C7 N1 H1N . . 106.9 ?
Ni N1 H1N . . 106.9 ?
C13 C12 C17 . . 121.3(11) ?
C13 C12 C11 . . 119.2(11) ?
C17 C12 C11 . . 119.5(9) ?
N2 C11 C12 . . 112.1(9) ?
N2 C11 H11A . . 109.2 ?
C12 C11 H11A . . 109.2 ?
N2 C11 H11B . . 109.2 ?
C12 C11 H11B . . 109.2 ?
H11A C11 H11B . . 107.9 ?
O1 C1 C2 . . 122.5(11) ?
O1 C1 C6 . . 120.4(11) ?
C2 C1 C6 . . 117.1(12) ?
O2 C17 C16 . . 123.1(10) ?
O2 C17 C12 . . 119.7(10) ?
C16 C17 C12 . . 117.2(10) ?
C20 N3 C22 . . 120.5(10) ?
C20 N3 C21 . . 122.6(11) ?
C22 N3 C21 . . 116.6(10) ?
C15 C16 C17 . . 122.1(12) ?
C15 C16 H16 . . 118.9 ?
C17 C16 H16 . . 118.9 ?
N1 C8 C9 . . 113.2(9) ?
N1 C8 H8A . . 108.9 ?
C9 C8 H8A . . 108.9 ?
N1 C8 H8B . . 108.9 ?
C9 C8 H8B . . 108.9 ?
H8A C8 H8B . . 107.8 ?
C5 C6 C1 . . 119.9(14) ?
C5 C6 C7 . . 122.7(14) ?
C1 C6 C7 . . 117.4(11) ?
O5 C20 N3 . . 124.8(11) ?
O5 C20 H20 . . 117.6 ?
N3 C20 H20 . . 117.6 ?
N2 C10 C9 . . 112.6(9) ?
N2 C10 H10A . . 109.1 ?
C9 C10 H10A . . 109.1 ?
N2 C10 H10B . . 109.1 ?
C9 C10 H10B . . 109.1 ?
H10A C10 H10B . . 107.8 ?
C4 C5 C6 . . 123.2(17) ?
C4 C5 H5 . . 118.4 ?
C6 C5 H5 . . 118.4 ?
C3 C2 C1 . . 121.7(15) ?
C3 C2 H2 . . 119.2 ?
C1 C2 H2 . . 119.2 ?
C10 C9 C8 . . 114.1(10) ?
C10 C9 H9A . . 108.7 ?
C8 C9 H9A . . 108.7 ?
C10 C9 H9B . . 108.7 ?
C8 C9 H9B . . 108.7 ?
H9A C9 H9B . . 107.6 ?
C14 C15 C16 . . 120.1(12) ?
C14 C15 H15 . . 120 ?
C16 C15 H15 . . 120 ?
N3 C21 H21A . . 109.5 ?
N3 C21 H21B . . 109.5 ?
H21A C21 H21B . . 109.5 ?
N3 C21 H21C . . 109.5 ?
H21A C21 H21C . . 109.5 ?
H21B C21 H21C . . 109.5 ?
N3 C22 H22A . . 109.5 ?
N3 C22 H22B . . 109.5 ?
H22A C22 H22B . . 109.5 ?
N3 C22 H22C . . 109.5 ?
H22A C22 H22C . . 109.5 ?
H22B C22 H22C . . 109.5 ?
C12 C13 C14 . . 118.8(13) ?
C12 C13 H13 . . 120.6 ?
C14 C13 H13 . . 120.6 ?
C18 O4 Ni . . 125.0(7) ?
C18 O3 Cd . . 129.0(7) ?
O3 C18 O4 . . 129.0(10) ?
O3 C18 C19 . . 115.7(10) ?
O4 C18 C19 . . 115.2(10) ?
C15 C14 C13 . . 120.2(11) ?
C15 C14 H14 . . 119.9 ?
C13 C14 H14 . . 119.9 ?
C2 C3 C4 . . 120.6(17) ?
C2 C3 H3 . . 119.7 ?
C4 C3 H3 . . 119.7 ?
C5 C4 C3 . . 117.3(15) ?
C5 C4 H4 . . 121.3 ?
C3 C4 H4 . . 121.3 ?
N1 C7 C6 . . 114.1(10) ?
N1 C7 H7A . . 108.7 ?
C6 C7 H7A . . 108.7 ?
N1 C7 H7B . . 108.7 ?
C6 C7 H7B . . 108.7 ?
H7A C7 H7B . . 107.6 ?
C18 C19 H19A . . 109.5 ?
C18 C19 H19B . . 109.5 ?
H19A C19 H19B . . 109.5 ?
C18 C19 H19C . . 109.5 ?
H19A C19 H19C . . 109.5 ?
H19B C19 H19C . . 109.5 ?

loop_
_geom_bond_atom_site_label_1
_geom_bond_atom_site_label_2
_geom_bond_site_symmetry_2
_geom_bond_distance
_geom_bond_publ_flag
Cd Ni . 3.1482(15) no
Cd O1 . 2.157(7) yes
Cd O2 . 2.151(7) yes
Cd O3 . 2.212(7) yes
Ni N1 . 2.094(9) yes
Ni N2 . 2.101(9) yes
Ni O1 . 2.031(8) yes
Ni O2 . 2.060(7) yes
Ni O4 . 2.045(7) yes
Ni O5 . 2.180(7) yes
Cd O2 3 2.151(7) ?
Cd O1 3 2.157(7) ?
Cd O3 3 2.212(7) ?
Cd Ni 3 3.1482(15) ?
O5 C20 . 1.217(13) ?
O2 C17 . 1.323(12) ?
O1 C1 . 1.328(13) ?
N2 C10 . 1.486(14) ?
N2 C11 . 1.493(14) ?
N2 H2N . 0.91 ?
N1 C8 . 1.465(15) ?
N1 C7 . 1.474(15) ?
N1 H1N . 0.91 ?
C12 C13 . 1.389(15) ?
C12 C17 . 1.400(16) ?
C12 C11 . 1.514(16) ?
C11 H11A . 0.97 ?
C11 H11B . 0.97 ?
C1 C2 . 1.384(17) ?
C1 C6 . 1.405(17) ?
C17 C16 . 1.392(14) ?
N3 C20 . 1.319(13) ?
N3 C22 . 1.435(15) ?
N3 C21 . 1.452(15) ?
C16 C15 . 1.379(16) ?
C16 H16 . 0.93 ?
C8 C9 . 1.534(17) ?
C8 H8A . 0.97 ?
C8 H8B . 0.97 ?
C6 C5 . 1.370(19) ?
C6 C7 . 1.514(19) ?
C20 H20 . 0.93 ?
C10 C9 . 1.500(17) ?
C10 H10A . 0.97 ?
C10 H10B . 0.97 ?
C5 C4 . 1.36(2) ?
C5 H5 . 0.93 ?
C2 C3 . 1.38(2) ?
C2 H2 . 0.93 ?
C9 H9A . 0.97 ?
C9 H9B . 0.97 ?
C15 C14 . 1.358(19) ?
C15 H15 . 0.93 ?
C21 H21A . 0.96 ?
C21 H21B . 0.96 ?
C21 H21C . 0.96 ?
C22 H22A . 0.96 ?
C22 H22B . 0.96 ?
C22 H22C . 0.96 ?
C13 C14 . 1.415(18) ?
C13 H13 . 0.93 ?
O4 C18 . 1.248(13) ?
O3 C18 . 1.231(13) ?
C18 C19 . 1.532(15) ?
C14 H14 . 0.93 ?
C3 C4 . 1.40(3) ?
C3 H3 . 0.93 ?
C4 H4 . 0.93 ?
C7 H7A . 0.97 ?
C7 H7B . 0.97 ?
C19 H19A . 0.96 ?
C19 H19B . 0.96 ?
C19 H19C . 0.96 ?

loop_
_geom_hbond_atom_site_label_D
_geom_hbond_atom_site_label_H
_geom_hbond_atom_site_label_A
_geom_hbond_site_symmetry_A
_geom_hbond_distance_DH
_geom_hbond_distance_HA
_geom_hbond_distance_DA
_geom_hbond_angle_DHA
_geom_hbond_publ_flag
C2 H2 O3 3_555 0.93 2.56 3.308(16) 138 yes
C20 H20 O3 3_555 0.93 2.59 3.409(14) 147 yes

loop_
_geom_torsion_atom_site_label_1
_geom_torsion_atom_site_label_2
_geom_torsion_atom_site_label_3
_geom_torsion_atom_site_label_4
_geom_torsion_site_symmetry_1
_geom_torsion
O2 Cd Ni O1 . -157.4(4)
O2 Cd Ni O1 3 22.6(4)
O1 Cd Ni O1 3 180
O3 Cd Ni O1 3 -77.8(4)
O3 Cd Ni O1 . 102.2(4)
O2 Cd Ni O4 . 98.3(4)
O2 Cd Ni O4 3 -81.7(4)
O1 Cd Ni O4 3 75.7(4)
O1 Cd Ni O4 . -104.3(4)
O3 Cd Ni O4 3 177.9(3)
O3 Cd Ni O4 . -2.1(3)
O2 Cd Ni O2 3 180
O1 Cd Ni O2 3 -22.6(4)
O1 Cd Ni O2 . 157.4(4)
O3 Cd Ni O2 3 79.6(4)
O3 Cd Ni O2 . -100.4(4)
O2 Cd Ni N1 . -173.9(5)
O2 Cd Ni N1 3 6.1(5)
O1 Cd Ni N1 3 163.5(5)
O1 Cd Ni N1 . -16.5(5)
O3 Cd Ni N1 3 -94.3(4)
O3 Cd Ni N1 . 85.7(4)
O2 Cd Ni N2 . 15.8(4)
O2 Cd Ni N2 3 -164.2(4)
O1 Cd Ni N2 3 -6.8(5)
O1 Cd Ni N2 . 173.2(5)
O3 Cd Ni N2 3 95.4(4)
O3 Cd Ni N2 . -84.6(4)
O2 Cd Ni O5 . -76.2(4)
O2 Cd Ni O5 3 103.8(4)
O1 Cd Ni O5 3 -98.8(4)
O1 Cd Ni O5 . 81.2(4)
O3 Cd Ni O5 3 3.4(3)
O3 Cd Ni O5 . -176.6(3)
O1 Ni O5 C20 . 42.4(9)
O2 Ni O5 C20 . -41.0(8)
N1 Ni O5 C20 . 134.4(9)
N2 Ni O5 C20 . -133.1(9)
Cd Ni O5 C20 . 0.2(9)
O1 Ni O2 C17 . -139.4(8)
O4 Ni O2 C17 . 126.8(7)
N2 Ni O2 C17 . 36.8(8)
O5 Ni O2 C17 . -46.5(7)
Cd Ni O2 C17 . -154.6(9)
O1 Ni O2 Cd . 15.2(3)
O4 Ni O2 Cd . -78.6(3)
N2 Ni O2 Cd . -168.6(3)
O5 Ni O2 Cd . 108.1(3)
O1 Cd O2 C17 3 -46.8(10)
O1 Cd O2 C17 . 133.2(10)
O3 Cd O2 C17 3 39.1(10)
O3 Cd O2 C17 . -140.9(10)
Ni Cd O2 C17 . 147.7(11)
Ni Cd O2 C17 3 -32.3(11)
O1 Cd O2 Ni 3 165.5(3)
O1 Cd O2 Ni . -14.5(3)
O3 Cd O2 Ni 3 -108.7(3)
O3 Cd O2 Ni . 71.3(3)
Ni Cd O2 Ni 3 180
O4 Ni O1 C1 . -130.3(8)
O2 Ni O1 C1 . 140.3(8)
N1 Ni O1 C1 . -36.3(8)
O5 Ni O1 C1 . 51.1(8)
Cd Ni O1 C1 . 155.5(9)
O4 Ni O1 Cd . 74.2(3)
O2 Ni O1 Cd . -15.2(3)
N1 Ni O1 Cd . 168.1(3)
O5 Ni O1 Cd . -104.4(3)
O2 Cd O1 C1 . -134.8(9)
O2 Cd O1 C1 3 45.2(9)
O3 Cd O1 C1 3 -39.7(9)
O3 Cd O1 C1 . 140.3(9)
Ni Cd O1 C1 . -149.6(10)
Ni Cd O1 C1 3 30.4(10)
O2 Cd O1 Ni . 14.8(3)
O2 Cd O1 Ni 3 -165.2(3)
O3 Cd O1 Ni 3 109.9(3)
O3 Cd O1 Ni . -70.1(3)
Ni Cd O1 Ni 3 180
O4 Ni N2 C10 . 52.3(8)
O2 Ni N2 C10 . 142.1(8)
N1 Ni N2 C10 . -41.5(8)
O5 Ni N2 C10 . -128.5(8)
Cd Ni N2 C10 . 131.5(7)
O4 Ni N2 C11 . -73.7(7)
O2 Ni N2 C11 . 16.2(7)
N1 Ni N2 C11 . -167.5(7)
O5 Ni N2 C11 . 105.5(7)
Cd Ni N2 C11 . 5.5(8)
O1 Ni N1 C8 . -141.8(7)
O4 Ni N1 C8 . -47.9(8)
N2 Ni N1 C8 . 42.3(8)
O5 Ni N1 C8 . 125.5(8)
Cd Ni N1 C8 . -130.7(7)
O1 Ni N1 C7 . -15.7(8)
O4 Ni N1 C7 . 78.2(8)
N2 Ni N1 C7 . 168.4(8)
O5 Ni N1 C7 . -108.4(8)
Cd Ni N1 C7 . -4.6(10)
C10 N2 C11 C12 . 169.7(9)
Ni N2 C11 C12 . -61.4(10)
C13 C12 C11 N2 . -115.3(11)
C17 C12 C11 N2 . 66.0(13)
Ni O1 C1 C2 . -134.8(10)
Cd O1 C1 C2 . 9.5(16)
Ni O1 C1 C6 . 46.8(12)
Cd O1 C1 C6 . -168.9(8)
Ni O2 C17 C16 . 135.0(9)
Cd O2 C17 C16 . -7.2(16)
Ni O2 C17 C12 . -47.0(12)
Cd O2 C17 C12 . 170.7(8)
C13 C12 C17 O2 . 177.2(10)
C11 C12 C17 O2 . -4.2(16)
C13 C12 C17 C16 . -4.8(16)
C11 C12 C17 C16 . 173.9(10)
O2 C17 C16 C15 . -177.1(11)
C12 C17 C16 C15 . 4.9(17)
C7 N1 C8 C9 . 174.4(10)
Ni N1 C8 C9 . -60.2(11)
O1 C1 C6 C5 . -175.0(11)
C2 C1 C6 C5 . 6.5(17)
O1 C1 C6 C7 . 3.1(16)
C2 C1 C6 C7 . -175.3(11)
Ni O5 C20 N3 . 150.1(10)
C22 N3 C20 O5 . -3(2)
C21 N3 C20 O5 . -176.7(13)
C11 N2 C10 C9 . -175.7(9)
Ni N2 C10 C9 . 58.4(11)
C1 C6 C5 C4 . -4(2)
C7 C6 C5 C4 . 177.6(14)
O1 C1 C2 C3 . 176.3(11)
C6 C1 C2 C3 . -5.3(18)
N2 C10 C9 C8 . -69.7(13)
N1 C8 C9 C10 . 71.7(13)
C17 C16 C15 C14 . -2.2(19)
C17 C12 C13 C14 . 2.1(17)
C11 C12 C13 C14 . -176.6(11)
O1 Ni O4 C18 . -44.8(8)
O2 Ni O4 C18 . 38.6(8)
N1 Ni O4 C18 . -137.2(9)
N2 Ni O4 C18 . 130.6(9)
Cd Ni O4 C18 . -3.5(8)
O2 Cd O3 C18 . -30.5(9)
O2 Cd O3 C18 3 149.5(9)
O1 Cd O3 C18 3 -131.6(9)
O1 Cd O3 C18 . 48.4(9)
Ni Cd O3 C18 . 9.5(8)
Ni Cd O3 C18 3 -170.5(8)
Cd O3 C18 O4 . -17.1(17)
Cd O3 C18 C19 . 160.6(7)
Ni O4 C18 O3 . 12.9(16)
Ni O4 C18 C19 . -164.9(7)
C16 C15 C14 C13 . -1(2)
C12 C13 C14 C15 . 0.8(18)
C1 C2 C3 C4 . 2(2)
C6 C5 C4 C3 . 1(2)
C2 C3 C4 C5 . 1(2)
C8 N1 C7 C6 . -170.3(11)
Ni N1 C7 C6 . 61.8(12)
C5 C6 C7 N1 . 113.1(14)
C1 C6 C7 N1 . -64.9(15)
